data_4327076
loop_
_publ_author_name
'Cameron Jones'
'Simon J. Bonyhady'
'Nicole Holzmann'
'Gernot Frenking'
'Andreas Stasch'

_publ_section_title
;
 Preparation, Characterization, and Theoretical Analysis of Group 14
 Element(I) Dimers: A Case Study of Magnesium(I) Compounds as Reducing
 Agents in Inorganic Synthesis
;
_journal_name_full 'Inorganic Chemistry'
_journal_page_first 12315
_journal_page_last 12325
_journal_paper_doi 10.1021/ic200682p
_journal_volume 50
_journal_year 2011
_chemical_formula_sum 'C70 H94 Li2 N4'
_chemical_formula_weight 1005.37
_chemical_name_systematic
; 
 ? 
;
_space_group_IT_number 2
_symmetry_cell_setting triclinic
_symmetry_space_group_name_Hall '-P 1'
_symmetry_space_group_name_H-M 'P -1'
_atom_sites_solution_hydrogens geom
_atom_sites_solution_primary direct
_atom_sites_solution_secondary difmap
_audit_creation_method SHELXL-97
_cell_angle_alpha 87.85(3)
_cell_angle_beta 76.53(3)
_cell_angle_gamma 65.22(3)
_cell_formula_units_Z 2
_cell_length_a 11.698(2)
_cell_length_b 13.099(3)
_cell_length_c 24.937(5)
_cell_measurement_temperature 173(2)
_cell_volume 3366.0(15)
_computing_structure_refinement 'SHELXL-97 (Sheldrick, 1997)'
_computing_structure_solution 'SHELXS-97 (Sheldrick, 1990)'
_diffrn_ambient_temperature 173(2)
_diffrn_measured_fraction_theta_full 0.972
_diffrn_measured_fraction_theta_max 0.972
_diffrn_measurement_device_type 'Nonius Kappa CCD'
_diffrn_radiation_monochromator graphite
_diffrn_radiation_source 'fine-focus sealed tube'
_diffrn_radiation_type MoK\a
_diffrn_radiation_wavelength 0.71073
_diffrn_reflns_av_R_equivalents 0.0333
_diffrn_reflns_av_sigmaI/netI 0.0827
_diffrn_reflns_limit_h_max 13
_diffrn_reflns_limit_h_min -13
_diffrn_reflns_limit_k_max 13
_diffrn_reflns_limit_k_min -15
_diffrn_reflns_limit_l_max 29
_diffrn_reflns_limit_l_min -29
_diffrn_reflns_number 17297
_diffrn_reflns_theta_full 24.98
_diffrn_reflns_theta_max 24.98
_diffrn_reflns_theta_min 2.96
_exptl_absorpt_coefficient_mu 0.056
_exptl_absorpt_correction_T_max 0.994
_exptl_absorpt_correction_T_min 0.980
_exptl_absorpt_correction_type multi-scan
_exptl_absorpt_process_details 'Sortav (Blessing, 1995)'
_exptl_crystal_colour colorless
_exptl_crystal_density_diffrn 0.992
_exptl_crystal_description block
_exptl_crystal_F_000 1096
_exptl_crystal_size_max 0.40
_exptl_crystal_size_mid 0.32
_exptl_crystal_size_min 0.10
_refine_diff_density_max 0.469
_refine_diff_density_min -0.244
_refine_diff_density_rms 0.045
_refine_ls_extinction_method none
_refine_ls_goodness_of_fit_ref 1.065
_refine_ls_hydrogen_treatment constr
_refine_ls_matrix_type full
_refine_ls_number_parameters 769
_refine_ls_number_reflns 11494
_refine_ls_number_restraints 84
_refine_ls_restrained_S_all 1.085
_refine_ls_R_factor_all 0.1439
_refine_ls_R_factor_gt 0.0792
_refine_ls_shift/su_max 0.000
_refine_ls_shift/su_mean 0.000
_refine_ls_structure_factor_coef Fsqd
_refine_ls_weighting_details 'calc w=1/[\s^2^(Fo^2^)+(0.1318P)^2^+0.0000P] where P=(Fo^2^+2Fc^2^)/3'
_refine_ls_weighting_scheme calc
_refine_ls_wR_factor_gt 0.2170
_refine_ls_wR_factor_ref 0.2435
_reflns_number_gt 6195
_reflns_number_total 11494
_reflns_threshold_expression >2sigma(I)
_cod_data_source_file ic200682p_si_001_10.cif
_cod_data_source_block ButisoLi
_cod_original_cell_volume 3365.9(12)
_cod_database_code 4327076

loop_
_symmetry_equiv_pos_as_xyz
'x, y, z'
'-x, -y, -z'

loop_
_atom_site_label
_atom_site_type_symbol
_atom_site_fract_x
_atom_site_fract_y
_atom_site_fract_z
_atom_site_U_iso_or_equiv
_atom_site_adp_type
_atom_site_occupancy
_atom_site_symmetry_multiplicity
_atom_site_calc_flag
_atom_site_refinement_flags
_atom_site_disorder_assembly
_atom_site_disorder_group
N1 N 0.0592(2) 0.16075(19) 0.28418(9) 0.0451(6) Uani 1 1 d . . .
C1 C 0.0937(3) 0.1717(2) 0.32957(12) 0.0428(7) Uani 1 1 d . . .
Li1 Li 0.1788(7) 0.0204(6) 0.2450(3) 0.088(2) Uani 1 1 d . . .
N2 N 0.1932(2) 0.08254(19) 0.34210(9) 0.0430(6) Uani 1 1 d . . .
C2 C 0.0214(3) 0.2772(2) 0.36759(12) 0.0416(7) Uani 1 1 d . . .
Li2 Li 0.2963(8) -0.0710(5) 0.3193(3) 0.100(2) Uani 1 1 d . . .
N3 N 0.2354(3) -0.0840(2) 0.18317(10) 0.0564(7) Uani 1 1 d . . .
C3 C -0.0110(3) 0.3836(3) 0.34852(13) 0.0501(8) Uani 1 1 d . . .
H3 H 0.0191 0.3915 0.3105 0.060 Uiso 1 1 calc R . .
N4 N 0.3282(2) -0.1632(2) 0.25384(10) 0.0512(6) Uani 1 1 d . . .
C4 C -0.0868(3) 0.4789(3) 0.38398(13) 0.0543(8) Uani 1 1 d . . .
H4 H -0.1061 0.5509 0.3695 0.065 Uiso 1 1 calc R . .
C5 C -0.1357(3) 0.4736(3) 0.43982(13) 0.0506(8) Uani 1 1 d . A .
C6 C -0.1023(3) 0.3656(3) 0.45900(12) 0.0515(8) Uani 1 1 d . . .
H6 H -0.1331 0.3578 0.4970 0.062 Uiso 1 1 calc R . .
C7 C -0.0250(3) 0.2694(3) 0.42383(12) 0.0481(8) Uani 1 1 d . . .
H7 H -0.0035 0.1972 0.4382 0.058 Uiso 1 1 calc R . .
C8 C -0.2257(3) 0.5793(3) 0.47804(12) 0.0636(9) Uani 1 1 d D . .
C9 C -0.3585(7) 0.5725(10) 0.4951(5) 0.081(3) Uani 0.498(15) 1 d PDU A 1
H9A H -0.4253 0.6449 0.5132 0.122 Uiso 0.498(15) 1 calc PR A 1
H9B H -0.3529 0.5130 0.5208 0.122 Uiso 0.498(15) 1 calc PR A 1
H9C H -0.3810 0.5552 0.4622 0.122 Uiso 0.498(15) 1 calc PR A 1
C10 C -0.1803(14) 0.5761(13) 0.5307(4) 0.080(4) Uani 0.498(15) 1 d PDU A 1
H10A H -0.1000 0.5867 0.5222 0.121 Uiso 0.498(15) 1 calc PR A 1
H10B H -0.1644 0.5031 0.5465 0.121 Uiso 0.498(15) 1 calc PR A 1
H10C H -0.2473 0.6365 0.5574 0.121 Uiso 0.498(15) 1 calc PR A 1
C11 C -0.2511(15) 0.6875(6) 0.4501(4) 0.100(4) Uani 0.498(15) 1 d PDU A 1
H11A H -0.2676 0.6800 0.4140 0.151 Uiso 0.498(15) 1 calc PR A 1
H11B H -0.1753 0.7043 0.4451 0.151 Uiso 0.498(15) 1 calc PR A 1
H11C H -0.3269 0.7488 0.4731 0.151 Uiso 0.498(15) 1 calc PR A 1
C12 C -0.0581(3) 0.2401(2) 0.27182(12) 0.0468(8) Uani 1 1 d . . .
C13 C -0.1787(3) 0.2465(3) 0.30172(13) 0.0499(8) Uani 1 1 d . . .
C14 C -0.2887(3) 0.3186(3) 0.28467(15) 0.0638(9) Uani 1 1 d . . .
H14 H -0.3711 0.3253 0.3053 0.077 Uiso 1 1 calc R . .
C15 C -0.2832(4) 0.3803(3) 0.23956(15) 0.0657(10) Uani 1 1 d . . .
H15 H -0.3601 0.4277 0.2286 0.079 Uiso 1 1 calc R . .
C16 C -0.1646(4) 0.3727(3) 0.21030(15) 0.0657(10) Uani 1 1 d . . .
H16 H -0.1602 0.4152 0.1788 0.079 Uiso 1 1 calc R . .
C17 C -0.0509(3) 0.3044(3) 0.22551(13) 0.0566(9) Uani 1 1 d . . .
C18 C -0.1912(3) 0.1745(3) 0.34971(13) 0.0555(8) Uani 1 1 d . . .
H18 H -0.1074 0.1443 0.3613 0.067 Uiso 1 1 calc R . .
C19 C -0.2083(3) 0.0730(3) 0.33032(15) 0.0695(10) Uani 1 1 d . . .
H19A H -0.2861 0.0997 0.3158 0.104 Uiso 1 1 calc R . .
H19B H -0.2175 0.0271 0.3616 0.104 Uiso 1 1 calc R . .
H19C H -0.1322 0.0274 0.3013 0.104 Uiso 1 1 calc R . .
C20 C -0.2982(3) 0.2414(3) 0.39990(13) 0.0621(9) Uani 1 1 d . . .
H20A H -0.2825 0.3042 0.4112 0.093 Uiso 1 1 calc R . .
H20B H -0.2984 0.1920 0.4304 0.093 Uiso 1 1 calc R . .
H20C H -0.3824 0.2707 0.3903 0.093 Uiso 1 1 calc R . .
C21 C 0.0791(3) 0.2997(3) 0.19166(15) 0.0727(10) Uani 1 1 d . . .
H21 H 0.1479 0.2537 0.2111 0.087 Uiso 1 1 calc R . .
C22 C 0.1137(4) 0.2426(4) 0.13433(18) 0.1022(15) Uani 1 1 d . . .
H22A H 0.1304 0.1631 0.1376 0.153 Uiso 1 1 calc R . .
H22B H 0.1915 0.2481 0.1119 0.153 Uiso 1 1 calc R . .
H22C H 0.0415 0.2800 0.1166 0.153 Uiso 1 1 calc R . .
C23 C 0.0769(5) 0.4175(4) 0.18687(17) 0.0976(13) Uani 1 1 d . . .
H23A H 0.0250 0.4583 0.1609 0.146 Uiso 1 1 calc R . .
H23B H 0.1657 0.4105 0.1734 0.146 Uiso 1 1 calc R . .
H23C H 0.0387 0.4588 0.2232 0.146 Uiso 1 1 calc R . .
C24 C 0.2718(3) 0.0997(2) 0.37335(12) 0.0427(7) Uani 1 1 d . . .
C25 C 0.2893(3) 0.0438(2) 0.42208(12) 0.0461(7) Uani 1 1 d . . .
C26 C 0.3847(3) 0.0455(3) 0.44667(14) 0.0592(9) Uani 1 1 d . . .
H26 H 0.3983 0.0069 0.4792 0.071 Uiso 1 1 calc R . .
C27 C 0.4588(3) 0.1019(3) 0.42464(15) 0.0607(9) Uani 1 1 d . . .
H27 H 0.5234 0.1017 0.4418 0.073 Uiso 1 1 calc R . .
C28 C 0.4392(3) 0.1588(3) 0.37772(13) 0.0569(9) Uani 1 1 d . . .
H28 H 0.4896 0.1991 0.3634 0.068 Uiso 1 1 calc R . .
C29 C 0.3485(3) 0.1588(2) 0.35076(12) 0.0462(7) Uani 1 1 d . . .
C30 C 0.2095(3) -0.0186(3) 0.44908(12) 0.0531(8) Uani 1 1 d . . .
H30 H 0.1396 -0.0022 0.4290 0.064 Uiso 1 1 calc R . .
C31 C 0.2889(3) -0.1463(3) 0.44400(14) 0.0682(10) Uani 1 1 d . . .
H31A H 0.3221 -0.1729 0.4049 0.102 Uiso 1 1 calc R . .
H31B H 0.2337 -0.1827 0.4626 0.102 Uiso 1 1 calc R . .
H31C H 0.3618 -0.1652 0.4613 0.102 Uiso 1 1 calc R . .
C32 C 0.1426(3) 0.0238(3) 0.50970(13) 0.0651(9) Uani 1 1 d . . .
H32A H 0.2083 0.0058 0.5311 0.098 Uiso 1 1 calc R . .
H32B H 0.0852 -0.0128 0.5247 0.098 Uiso 1 1 calc R . .
H32C H 0.0915 0.1056 0.5120 0.098 Uiso 1 1 calc R . .
C33 C 0.3414(3) 0.2117(3) 0.29611(12) 0.0515(8) Uani 1 1 d . . .
H33 H 0.2538 0.2279 0.2903 0.062 Uiso 1 1 calc R . .
C34 C 0.4408(4) 0.1295(3) 0.24852(16) 0.0970(14) Uani 1 1 d . . .
H34A H 0.4267 0.1620 0.2133 0.146 Uiso 1 1 calc R . .
H34B H 0.4311 0.0585 0.2503 0.146 Uiso 1 1 calc R . .
H34C H 0.5284 0.1150 0.2514 0.146 Uiso 1 1 calc R . .
C35 C 0.3536(4) 0.3222(3) 0.29359(17) 0.0814(11) Uani 1 1 d . . .
H35A H 0.2936 0.3724 0.3258 0.122 Uiso 1 1 calc R . .
H35B H 0.3325 0.3575 0.2597 0.122 Uiso 1 1 calc R . .
H35C H 0.4427 0.3084 0.2936 0.122 Uiso 1 1 calc R . .
C36 C 0.3088(3) -0.1762(2) 0.20417(12) 0.0505(8) Uani 1 1 d . . .
C37 C 0.3652(3) -0.2902(3) 0.17371(12) 0.0517(8) Uani 1 1 d . . .
C38 C 0.2889(4) -0.3296(3) 0.15499(15) 0.0692(10) Uani 1 1 d . . .
H38 H 0.1983 -0.2841 0.1612 0.083 Uiso 1 1 calc R . .
C39 C 0.3423(4) -0.4356(3) 0.12695(15) 0.0762(11) Uani 1 1 d . . .
H39 H 0.2866 -0.4614 0.1154 0.091 Uiso 1 1 calc R . .
C40 C 0.4725(4) -0.5035(3) 0.11562(13) 0.0623(9) Uani 1 1 d . B .
C41 C 0.5496(4) -0.4628(3) 0.13332(14) 0.0681(10) Uani 1 1 d . . .
H41 H 0.6405 -0.5073 0.1258 0.082 Uiso 1 1 calc R . .
C42 C 0.4969(3) -0.3574(3) 0.16213(13) 0.0611(9) Uani 1 1 d . . .
H42 H 0.5525 -0.3317 0.1739 0.073 Uiso 1 1 calc R . .
C43 C 0.5324(3) -0.6225(3) 0.08668(14) 0.0723(11) Uani 1 1 d D . .
C44 C 0.6125(16) -0.6248(12) 0.0299(4) 0.089(4) Uani 0.383(13) 1 d PDU B 1
H44A H 0.6647 -0.7031 0.0151 0.133 Uiso 0.383(13) 1 calc PR B 1
H44B H 0.6700 -0.5887 0.0319 0.133 Uiso 0.383(13) 1 calc PR B 1
H44C H 0.5553 -0.5841 0.0058 0.133 Uiso 0.383(13) 1 calc PR B 1
C45 C 0.6049(16) -0.7096(9) 0.1234(5) 0.081(4) Uani 0.383(13) 1 d PDU B 1
H45A H 0.5512 -0.6947 0.1613 0.121 Uiso 0.383(13) 1 calc PR B 1
H45B H 0.6863 -0.7046 0.1231 0.121 Uiso 0.383(13) 1 calc PR B 1
H45C H 0.6237 -0.7853 0.1094 0.121 Uiso 0.383(13) 1 calc PR B 1
C46 C 0.4265(12) -0.6595(13) 0.0813(10) 0.120(6) Uani 0.383(13) 1 d PDU B 1
H46A H 0.4667 -0.7393 0.0685 0.181 Uiso 0.383(13) 1 calc PR B 1
H46B H 0.3798 -0.6143 0.0546 0.181 Uiso 0.383(13) 1 calc PR B 1
H46C H 0.3657 -0.6482 0.1174 0.181 Uiso 0.383(13) 1 calc PR B 1
C47 C 0.2297(3) -0.0802(2) 0.12718(13) 0.0555(9) Uani 1 1 d . . .
C48 C 0.1102(4) -0.0562(3) 0.11424(16) 0.0772(11) Uani 1 1 d . . .
C49 C 0.1017(5) -0.0412(4) 0.0597(2) 0.0923(13) Uani 1 1 d . . .
H49 H 0.0217 -0.0249 0.0506 0.111 Uiso 1 1 calc R . .
C50 C 0.2063(6) -0.0492(3) 0.01910(19) 0.0930(14) Uani 1 1 d . . .
H50 H 0.1981 -0.0379 -0.0179 0.112 Uiso 1 1 calc R . .
C51 C 0.3240(5) -0.0736(3) 0.03113(16) 0.0826(12) Uani 1 1 d . . .
H51 H 0.3968 -0.0807 0.0024 0.099 Uiso 1 1 calc R . .
C52 C 0.3359(4) -0.0881(3) 0.08584(14) 0.0654(10) Uani 1 1 d . . .
C53 C -0.0105(5) -0.0427(5) 0.1595(2) 0.1142(17) Uani 1 1 d . . .
H53 H 0.0131 -0.0599 0.1959 0.137 Uiso 1 1 calc R . .
C54 C -0.0677(7) -0.1268(6) 0.1445(4) 0.187(3) Uani 1 1 d . . .
H54A H -0.1330 -0.1296 0.1766 0.281 Uiso 1 1 calc R . .
H54B H 0.0026 -0.2024 0.1344 0.281 Uiso 1 1 calc R . .
H54C H -0.1079 -0.0999 0.1133 0.281 Uiso 1 1 calc R . .
C55 C -0.1170(5) 0.0754(4) 0.1634(2) 0.1177(17) Uani 1 1 d . . .
H55A H -0.0915 0.1285 0.1784 0.177 Uiso 1 1 calc R . .
H55B H -0.1973 0.0781 0.1878 0.177 Uiso 1 1 calc R . .
H55C H -0.1312 0.0959 0.1266 0.177 Uiso 1 1 calc R . .
C56 C 0.4628(4) -0.1034(3) 0.09889(15) 0.0733(10) Uani 1 1 d . . .
H56 H 0.4661 -0.1402 0.1347 0.088 Uiso 1 1 calc R . .
C57 C 0.4625(5) 0.0115(4) 0.10841(19) 0.1010(14) Uani 1 1 d . . .
H57A H 0.5467 0.0007 0.1143 0.151 Uiso 1 1 calc R . .
H57B H 0.3939 0.0523 0.1411 0.151 Uiso 1 1 calc R . .
H57C H 0.4466 0.0551 0.0760 0.151 Uiso 1 1 calc R . .
C58 C 0.5857(4) -0.1779(4) 0.05694(18) 0.1080(15) Uani 1 1 d . . .
H58A H 0.5851 -0.2513 0.0513 0.162 Uiso 1 1 calc R . .
H58B H 0.6616 -0.1884 0.0707 0.162 Uiso 1 1 calc R . .
H58C H 0.5896 -0.1419 0.0218 0.162 Uiso 1 1 calc R . .
C59 C 0.3787(3) -0.2585(3) 0.28531(12) 0.0506(8) Uani 1 1 d . . .
C60 C 0.2985(3) -0.3116(3) 0.31150(12) 0.0539(8) Uani 1 1 d . . .
C61 C 0.3473(4) -0.3966(3) 0.34618(14) 0.0640(9) Uani 1 1 d . . .
H61 H 0.2952 -0.4335 0.3637 0.077 Uiso 1 1 calc R . .
C62 C 0.4668(4) -0.4286(3) 0.35578(14) 0.0691(10) Uani 1 1 d . . .
H62 H 0.4970 -0.4872 0.3796 0.083 Uiso 1 1 calc R . .
C63 C 0.5444(4) -0.3763(3) 0.33104(14) 0.0677(10) Uani 1 1 d . . .
H63 H 0.6276 -0.3988 0.3382 0.081 Uiso 1 1 calc R . .
C64 C 0.5021(3) -0.2904(3) 0.29546(13) 0.0565(8) Uani 1 1 d . . .
C65 C 0.1598(3) -0.2712(3) 0.30599(14) 0.0632(9) Uani 1 1 d . . .
H65 H 0.1496 -0.2229 0.2738 0.076 Uiso 1 1 calc R . .
C66 C 0.1250(4) -0.3686(4) 0.2955(2) 0.0969(13) Uani 1 1 d . . .
H66A H 0.1256 -0.4126 0.3282 0.145 Uiso 1 1 calc R . .
H66B H 0.1888 -0.4173 0.2635 0.145 Uiso 1 1 calc R . .
H66C H 0.0385 -0.3379 0.2881 0.145 Uiso 1 1 calc R . .
C67 C 0.0670(4) -0.1992(4) 0.35745(17) 0.0952(13) Uani 1 1 d . . .
H67A H 0.0831 -0.2418 0.3901 0.143 Uiso 1 1 calc R . .
H67B H -0.0225 -0.1783 0.3552 0.143 Uiso 1 1 calc R . .
H67C H 0.0805 -0.1308 0.3603 0.143 Uiso 1 1 calc R . .
C68 C 0.5901(3) -0.2337(3) 0.26937(15) 0.0675(10) Uani 1 1 d . . .
H68 H 0.5512 -0.1851 0.2407 0.081 Uiso 1 1 calc R . .
C69 C 0.7271(3) -0.3177(3) 0.24098(18) 0.0873(12) Uani 1 1 d . . .
H69A H 0.7740 -0.3557 0.2690 0.131 Uiso 1 1 calc R . .
H69B H 0.7729 -0.2776 0.2181 0.131 Uiso 1 1 calc R . .
H69C H 0.7225 -0.3737 0.2176 0.131 Uiso 1 1 calc R . .
C70 C 0.5970(4) -0.1579(3) 0.31211(17) 0.0815(11) Uani 1 1 d . . .
H70A H 0.5097 -0.1003 0.3284 0.122 Uiso 1 1 calc R . .
H70B H 0.6525 -0.1212 0.2943 0.122 Uiso 1 1 calc R . .
H70C H 0.6333 -0.2032 0.3412 0.122 Uiso 1 1 calc R . .
C10A C -0.2170(14) 0.5599(11) 0.5380(3) 0.070(4) Uani 0.502(15) 1 d PDU A 2
H10D H -0.1268 0.5354 0.5403 0.104 Uiso 0.502(15) 1 calc PR A 2
H10E H -0.2465 0.5017 0.5513 0.104 Uiso 0.502(15) 1 calc PR A 2
H10F H -0.2719 0.6303 0.5609 0.104 Uiso 0.502(15) 1 calc PR A 2
C11A C -0.1765(11) 0.6727(7) 0.4627(4) 0.077(3) Uani 0.502(15) 1 d PDU A 2
H11D H -0.1802 0.6916 0.4245 0.115 Uiso 0.502(15) 1 calc PR A 2
H11E H -0.0868 0.6452 0.4661 0.115 Uiso 0.502(15) 1 calc PR A 2
H11F H -0.2315 0.7400 0.4877 0.115 Uiso 0.502(15) 1 calc PR A 2
C9A C -0.3614(7) 0.6225(11) 0.4710(6) 0.087(4) Uani 0.502(15) 1 d PDU A 2
H9A1 H -0.4140 0.6962 0.4914 0.131 Uiso 0.502(15) 1 calc PR A 2
H9A2 H -0.3985 0.5695 0.4854 0.131 Uiso 0.502(15) 1 calc PR A 2
H9A3 H -0.3605 0.6303 0.4317 0.131 Uiso 0.502(15) 1 calc PR A 2
C46A C 0.5309(11) -0.7046(6) 0.1303(3) 0.079(3) Uani 0.617(13) 1 d PDU B 2
H46D H 0.5712 -0.7813 0.1128 0.119 Uiso 0.617(13) 1 calc PR B 2
H46E H 0.4412 -0.6865 0.1500 0.119 Uiso 0.617(13) 1 calc PR B 2
H46F H 0.5795 -0.6997 0.1564 0.119 Uiso 0.617(13) 1 calc PR B 2
C45A C 0.6705(8) -0.6528(8) 0.0530(5) 0.106(3) Uani 0.617(13) 1 d PDU B 2
H45D H 0.7269 -0.6622 0.0781 0.159 Uiso 0.617(13) 1 calc PR B 2
H45E H 0.6713 -0.5923 0.0288 0.159 Uiso 0.617(13) 1 calc PR B 2
H45F H 0.7020 -0.7233 0.0306 0.159 Uiso 0.617(13) 1 calc PR B 2
C44A C 0.4548(9) -0.6302(7) 0.0466(4) 0.100(3) Uani 0.617(13) 1 d PDU B 2
H44D H 0.5008 -0.7035 0.0255 0.150 Uiso 0.617(13) 1 calc PR B 2
H44E H 0.4450 -0.5699 0.0211 0.150 Uiso 0.617(13) 1 calc PR B 2
H44F H 0.3690 -0.6220 0.0674 0.150 Uiso 0.617(13) 1 calc PR B 2

loop_
_atom_site_aniso_label
_atom_site_aniso_U_11
_atom_site_aniso_U_22
_atom_site_aniso_U_33
_atom_site_aniso_U_23
_atom_site_aniso_U_13
_atom_site_aniso_U_12
N1 0.0457(14) 0.0461(14) 0.0445(14) 0.0005(11) -0.0134(11) -0.0188(12)
C1 0.0426(16) 0.0450(17) 0.0429(17) 0.0005(14) -0.0055(14) -0.0226(15)
Li1 0.089(4) 0.073(4) 0.082(4) -0.014(3) -0.007(4) -0.019(4)
N2 0.0426(13) 0.0430(14) 0.0462(14) 0.0003(11) -0.0131(11) -0.0193(12)
C2 0.0379(15) 0.0425(17) 0.0478(18) -0.0014(14) -0.0128(14) -0.0187(13)
Li2 0.138(6) 0.053(4) 0.090(5) -0.015(3) -0.040(4) -0.014(4)
N3 0.0677(17) 0.0433(15) 0.0509(16) 0.0032(12) -0.0143(13) -0.0166(13)
C3 0.0546(18) 0.0479(19) 0.0493(18) 0.0001(15) -0.0099(15) -0.0241(16)
N4 0.0626(16) 0.0455(15) 0.0440(15) 0.0027(12) -0.0104(12) -0.0227(13)
C4 0.061(2) 0.0431(18) 0.057(2) 0.0004(16) -0.0173(17) -0.0188(16)
C5 0.0505(18) 0.0492(19) 0.051(2) -0.0051(16) -0.0107(15) -0.0202(15)
C6 0.0516(18) 0.057(2) 0.0429(18) -0.0037(16) -0.0082(14) -0.0212(16)
C7 0.0505(17) 0.0469(18) 0.0495(19) 0.0031(15) -0.0144(15) -0.0218(15)
C8 0.070(2) 0.059(2) 0.051(2) -0.0069(17) -0.0110(17) -0.0173(19)
C9 0.066(5) 0.082(6) 0.071(5) -0.005(4) -0.017(4) -0.007(4)
C10 0.082(6) 0.079(6) 0.083(6) -0.026(4) -0.018(4) -0.034(5)
C11 0.110(7) 0.071(5) 0.094(6) -0.003(4) -0.022(5) -0.014(4)
C12 0.0525(19) 0.0402(17) 0.0484(18) -0.0030(14) -0.0157(15) -0.0180(15)
C13 0.0478(18) 0.0468(18) 0.059(2) -0.0020(15) -0.0179(16) -0.0206(15)
C14 0.055(2) 0.066(2) 0.072(2) 0.004(2) -0.0256(18) -0.0209(18)
C15 0.065(2) 0.058(2) 0.069(2) 0.0075(19) -0.033(2) -0.0135(18)
C16 0.078(3) 0.056(2) 0.063(2) 0.0115(18) -0.029(2) -0.022(2)
C17 0.064(2) 0.057(2) 0.049(2) 0.0066(16) -0.0208(17) -0.0221(17)
C18 0.0501(18) 0.061(2) 0.061(2) 0.0049(17) -0.0162(16) -0.0268(16)
C19 0.064(2) 0.060(2) 0.082(3) -0.0008(19) -0.0083(19) -0.0279(18)
C20 0.0549(19) 0.070(2) 0.066(2) 0.0014(18) -0.0145(17) -0.0310(18)
C21 0.069(2) 0.080(3) 0.063(2) 0.021(2) -0.0137(19) -0.029(2)
C22 0.113(3) 0.074(3) 0.093(3) -0.005(2) 0.012(3) -0.034(3)
C23 0.128(4) 0.108(3) 0.075(3) 0.005(2) -0.001(2) -0.079(3)
C24 0.0395(16) 0.0414(16) 0.0455(18) -0.0027(14) -0.0109(14) -0.0145(14)
C25 0.0418(16) 0.0494(18) 0.0458(18) -0.0015(15) -0.0090(14) -0.0183(15)
C26 0.057(2) 0.062(2) 0.057(2) 0.0063(17) -0.0203(17) -0.0203(18)
C27 0.0504(19) 0.076(2) 0.065(2) 0.0003(19) -0.0198(17) -0.0320(19)
C28 0.0503(19) 0.068(2) 0.059(2) 0.0006(18) -0.0121(16) -0.0311(17)
C29 0.0432(16) 0.0488(18) 0.0507(18) 0.0024(15) -0.0123(14) -0.0228(15)
C30 0.0554(18) 0.0529(19) 0.0519(19) 0.0094(15) -0.0137(15) -0.0239(16)
C31 0.082(2) 0.060(2) 0.063(2) 0.0076(18) -0.0108(18) -0.033(2)
C32 0.071(2) 0.071(2) 0.049(2) 0.0087(17) -0.0105(17) -0.0279(19)
C33 0.0521(18) 0.0533(19) 0.058(2) 0.0063(16) -0.0121(16) -0.0313(16)
C34 0.131(4) 0.076(3) 0.061(2) 0.005(2) -0.001(2) -0.034(3)
C35 0.105(3) 0.068(2) 0.090(3) 0.021(2) -0.034(2) -0.051(2)
C36 0.0565(19) 0.0409(18) 0.0486(19) 0.0000(15) -0.0071(15) -0.0179(15)
C37 0.062(2) 0.0434(18) 0.0455(18) 0.0039(14) -0.0098(15) -0.0201(17)
C38 0.075(2) 0.051(2) 0.078(2) -0.0113(18) -0.0142(19) -0.0242(18)
C39 0.084(3) 0.061(2) 0.082(3) -0.016(2) -0.007(2) -0.033(2)
C40 0.086(3) 0.0442(19) 0.0458(19) -0.0009(15) -0.0084(18) -0.0211(19)
C41 0.077(2) 0.051(2) 0.058(2) -0.0027(17) -0.0165(19) -0.0094(19)
C42 0.070(2) 0.051(2) 0.055(2) -0.0019(17) -0.0172(17) -0.0175(18)
C43 0.096(3) 0.043(2) 0.063(2) -0.0043(18) -0.007(2) -0.020(2)
C44 0.113(7) 0.071(6) 0.062(6) -0.011(5) -0.006(5) -0.025(5)
C45 0.091(7) 0.064(6) 0.082(6) 0.004(4) -0.013(5) -0.032(5)
C46 0.127(8) 0.106(8) 0.136(9) -0.010(6) -0.029(6) -0.056(6)
C47 0.075(2) 0.0398(18) 0.048(2) -0.0001(15) -0.0160(19) -0.0199(16)
C48 0.096(3) 0.066(2) 0.069(3) 0.0096(19) -0.034(2) -0.027(2)
C49 0.116(4) 0.082(3) 0.081(3) 0.005(2) -0.043(3) -0.033(3)
C50 0.133(4) 0.073(3) 0.068(3) 0.007(2) -0.042(3) -0.030(3)
C51 0.116(3) 0.064(2) 0.054(2) 0.0035(19) -0.018(2) -0.028(2)
C52 0.096(3) 0.0440(19) 0.052(2) 0.0025(16) -0.018(2) -0.0251(19)
C53 0.085(3) 0.151(5) 0.104(4) 0.011(3) -0.043(3) -0.037(3)
C54 0.136(5) 0.152(6) 0.288(10) 0.030(6) -0.037(6) -0.083(5)
C55 0.118(4) 0.104(4) 0.132(4) -0.035(3) -0.018(3) -0.049(3)
C56 0.087(3) 0.070(2) 0.057(2) 0.0074(19) -0.005(2) -0.034(2)
C57 0.117(3) 0.099(3) 0.096(3) -0.005(3) -0.008(3) -0.062(3)
C58 0.098(3) 0.107(3) 0.085(3) -0.010(3) 0.003(2) -0.023(3)
C59 0.064(2) 0.0423(18) 0.0382(17) -0.0020(14) -0.0056(15) -0.0184(16)
C60 0.064(2) 0.0441(18) 0.0469(19) 0.0005(15) -0.0045(16) -0.0211(17)
C61 0.081(3) 0.048(2) 0.057(2) 0.0064(17) -0.0089(19) -0.0262(19)
C62 0.083(3) 0.049(2) 0.060(2) 0.0095(17) -0.017(2) -0.014(2)
C63 0.068(2) 0.059(2) 0.063(2) 0.0015(19) -0.0155(19) -0.014(2)
C64 0.063(2) 0.0511(19) 0.0500(19) -0.0007(16) -0.0115(16) -0.0200(17)
C65 0.071(2) 0.058(2) 0.060(2) 0.0050(17) -0.0121(18) -0.0292(18)
C66 0.092(3) 0.084(3) 0.129(4) 0.010(3) -0.023(3) -0.053(2)
C67 0.070(3) 0.092(3) 0.095(3) -0.011(3) -0.002(2) -0.014(2)
C68 0.070(2) 0.067(2) 0.069(2) 0.0065(19) -0.0200(19) -0.031(2)
C69 0.066(2) 0.080(3) 0.099(3) -0.014(2) -0.001(2) -0.023(2)
C70 0.082(3) 0.069(2) 0.092(3) -0.008(2) -0.017(2) -0.032(2)
C10A 0.080(6) 0.058(5) 0.060(5) -0.019(4) -0.006(4) -0.023(4)
C11A 0.086(6) 0.055(4) 0.077(5) -0.016(3) -0.011(4) -0.022(4)
C9A 0.076(5) 0.077(6) 0.086(6) -0.020(4) -0.031(4) -0.002(4)
C46A 0.098(5) 0.060(4) 0.080(4) 0.006(3) -0.017(4) -0.037(4)
C45A 0.120(5) 0.070(5) 0.108(5) -0.031(4) 0.012(4) -0.037(4)
C44A 0.145(6) 0.070(4) 0.071(5) -0.020(3) -0.036(4) -0.024(4)

loop_
_atom_type_symbol
_atom_type_description
_atom_type_scat_dispersion_real
_atom_type_scat_dispersion_imag
_atom_type_scat_source
C C 0.0033 0.0016 'International Tables Vol C Tables 4.2.6.8 and 6.1.1.4'
H H 0.0000 0.0000 'International Tables Vol C Tables 4.2.6.8 and 6.1.1.4'
Li Li -0.0003 0.0001 'International Tables Vol C Tables 4.2.6.8 and 6.1.1.4'
N N 0.0061 0.0033 'International Tables Vol C Tables 4.2.6.8 and 6.1.1.4'

loop_
_geom_angle_atom_site_label_1
_geom_angle_atom_site_label_2
_geom_angle_atom_site_label_3
_geom_angle
C1 N1 C12 122.4(2)
C1 N1 Li1 109.5(3)
C12 N1 Li1 127.8(3)
N1 C1 N2 117.3(2)
N1 C1 C2 121.7(3)
N2 C1 C2 120.9(2)
N1 C1 Li1 42.6(2)
N2 C1 Li1 74.9(2)
C2 C1 Li1 164.1(3)
N3 Li1 N1 150.1(4)
N3 Li1 N4 63.7(2)
N1 Li1 N4 144.5(4)
N3 Li1 C36 31.83(14)
N1 Li1 C36 169.8(4)
N4 Li1 C36 32.03(12)
N3 Li1 Li2 110.2(3)
N1 Li1 Li2 99.1(3)
N4 Li1 Li2 46.6(2)
C36 Li1 Li2 78.6(3)
N3 Li1 N2 152.6(4)
N1 Li1 N2 57.32(19)
N4 Li1 N2 89.3(3)
C36 Li1 N2 121.3(3)
Li2 Li1 N2 42.66(19)
N3 Li1 C1 177.9(4)
N1 Li1 C1 27.93(13)
N4 Li1 C1 118.3(3)
C36 Li1 C1 150.2(3)
Li2 Li1 C1 71.8(2)
N2 Li1 C1 29.47(10)
C1 N2 C24 119.9(2)
C1 N2 Li2 139.7(3)
C24 N2 Li2 98.9(3)
C1 N2 Li1 75.6(2)
C24 N2 Li1 146.7(2)
Li2 N2 Li1 65.3(3)
C3 C2 C7 117.6(3)
C3 C2 C1 122.5(3)
C7 C2 C1 119.7(3)
N2 Li2 N4 133.7(4)
N2 Li2 C59 166.1(5)
N4 Li2 C59 37.66(15)
N2 Li2 Li1 72.0(3)
N4 Li2 Li1 61.7(2)
C59 Li2 Li1 97.9(3)
N2 Li2 C24 33.72(14)
N4 Li2 C24 156.2(4)
C59 Li2 C24 159.6(4)
Li1 Li2 C24 101.3(3)
C36 N3 C47 123.0(2)
C36 N3 Li1 99.2(3)
C47 N3 Li1 137.3(3)
C2 C3 C4 121.0(3)
C36 N4 C59 120.6(2)
C36 N4 Li2 151.4(3)
C59 N4 Li2 86.6(3)
C36 N4 Li1 79.8(2)
C59 N4 Li1 152.1(3)
Li2 N4 Li1 71.7(3)
C3 C4 C5 122.6(3)
C4 C5 C6 116.2(3)
C4 C5 C8 122.2(3)
C6 C5 C8 121.5(3)
C7 C6 C5 121.6(3)
C6 C7 C2 121.0(3)
C9A C8 C11 73.8(6)
C9A C8 C10 128.7(7)
C11 C8 C10 113.7(8)
C9A C8 C10A 113.2(7)
C11 C8 C10A 126.8(7)
C10 C8 C10A 20.7(8)
C9A C8 C5 111.0(4)
C11 C8 C5 114.0(4)
C10 C8 C5 110.8(6)
C10A C8 C5 111.7(5)
C9A C8 C9 33.1(5)
C11 C8 C9 105.6(6)
C10 C8 C9 106.8(7)
C10A C8 C9 87.0(6)
C5 C8 C9 105.3(4)
C9A C8 C11A 108.2(6)
C11 C8 C11A 35.6(4)
C10 C8 C11A 85.1(7)
C10A C8 C11A 103.9(6)
C5 C8 C11A 108.6(4)
C9 C8 C11A 137.0(5)
C13 C12 C17 120.0(3)
C13 C12 N1 120.7(3)
C17 C12 N1 119.0(3)
C14 C13 C12 117.9(3)
C14 C13 C18 119.8(3)
C12 C13 C18 122.2(3)
C15 C14 C13 122.7(3)
C14 C15 C16 118.8(3)
C15 C16 C17 121.7(3)
C16 C17 C12 118.7(3)
C16 C17 C21 119.6(3)
C12 C17 C21 121.6(3)
C13 C18 C20 112.9(3)
C13 C18 C19 109.7(3)
C20 C18 C19 112.3(3)
C22 C21 C23 110.2(3)
C22 C21 C17 110.6(3)
C23 C21 C17 111.6(3)
C25 C24 N2 119.8(3)
C25 C24 C29 119.9(2)
N2 C24 C29 119.6(3)
C25 C24 Li2 94.3(3)
N2 C24 Li2 47.4(2)
C29 C24 Li2 119.4(3)
C26 C25 C24 118.7(3)
C26 C25 C30 118.5(3)
C24 C25 C30 122.8(3)
C27 C26 C25 121.3(3)
C26 C27 C28 119.8(3)
C27 C28 C29 121.9(3)
C28 C29 C24 118.4(3)
C28 C29 C33 119.5(3)
C24 C29 C33 121.8(2)
C25 C30 C31 112.5(3)
C25 C30 C32 111.7(3)
C31 C30 C32 110.7(3)
C29 C33 C35 114.6(3)
C29 C33 C34 111.1(3)
C35 C33 C34 110.2(3)
N3 C36 N4 116.9(3)
N3 C36 C37 121.2(3)
N4 C36 C37 121.9(3)
N3 C36 Li1 49.0(2)
N4 C36 Li1 68.2(2)
C37 C36 Li1 168.3(3)
C38 C37 C42 117.6(3)
C38 C37 C36 121.5(3)
C42 C37 C36 120.9(3)
C37 C38 C39 121.0(3)
C40 C39 C38 122.0(3)
C39 C40 C41 117.0(3)
C39 C40 C43 122.6(3)
C41 C40 C43 120.3(3)
C40 C41 C42 121.5(3)
C37 C42 C41 120.9(3)
C44 C43 C46A 137.0(7)
C44 C43 C45A 36.2(5)
C46A C43 C45A 110.7(6)
C44 C43 C45 114.4(8)
C46A C43 C45 31.3(5)
C45A C43 C45 81.6(7)
C44 C43 C44A 74.1(7)
C46A C43 C44A 108.9(6)
C45A C43 C44A 107.1(6)
C45 C43 C44A 130.8(7)
C44 C43 C46 108.4(9)
C46A C43 C46 74.2(8)
C45A C43 C46 133.3(7)
C45 C43 C46 102.4(9)
C44A C43 C46 37.1(7)
C44 C43 C40 110.2(6)
C46A C43 C40 108.2(4)
C45A C43 C40 110.7(4)
C45 C43 C40 110.0(5)
C44A C43 C40 111.3(4)
C46 C43 C40 111.2(6)
C52 C47 N3 120.6(3)
C52 C47 C48 120.1(3)
N3 C47 C48 118.9(3)
C49 C48 C47 118.8(4)
C49 C48 C53 119.9(4)
C47 C48 C53 121.3(3)
C50 C49 C48 121.1(4)
C49 C50 C51 120.7(4)
C50 C51 C52 119.8(4)
C47 C52 C51 119.5(4)
C47 C52 C56 121.5(3)
C51 C52 C56 118.8(4)
C55 C53 C48 111.2(5)
C55 C53 C54 106.7(4)
C48 C53 C54 109.7(5)
C58 C56 C52 115.7(3)
C58 C56 C57 110.1(4)
C52 C56 C57 110.2(3)
C64 C59 C60 120.3(3)
C64 C59 N4 119.5(3)
C60 C59 N4 119.8(3)
C64 C59 Li2 95.4(3)
C60 C59 Li2 111.7(3)
N4 C59 Li2 55.7(2)
C61 C60 C59 117.8(3)
C61 C60 C65 120.5(3)
C59 C60 C65 121.5(3)
C62 C61 C60 122.3(4)
C61 C62 C63 120.2(3)
C62 C63 C64 120.8(3)
C63 C64 C59 118.7(3)
C63 C64 C68 119.3(3)
C59 C64 C68 122.0(3)
C67 C65 C60 109.6(3)
C67 C65 C66 110.2(3)
C60 C65 C66 112.9(3)
C70 C68 C64 110.9(3)
C70 C68 C69 109.4(3)
C64 C68 C69 113.0(3)

loop_
_geom_bond_atom_site_label_1
_geom_bond_atom_site_label_2
_geom_bond_distance
N1 C1 1.319(3)
N1 C12 1.426(4)
N1 Li1 1.906(7)
C1 N2 1.348(3)
C1 C2 1.506(4)
C1 Li1 2.655(7)
Li1 N3 1.900(7)
Li1 N4 2.345(7)
Li1 C36 2.486(7)
Li1 Li2 2.529(10)
Li1 N2 2.647(7)
N2 C24 1.422(3)
N2 Li2 1.886(7)
C2 C3 1.380(4)
C2 C7 1.398(4)
Li2 N4 1.936(7)
Li2 C59 2.339(7)
Li2 C24 2.531(7)
N3 C36 1.328(4)
N3 C47 1.411(4)
C3 C4 1.385(4)
N4 C36 1.340(4)
N4 C59 1.431(4)
C4 C5 1.388(4)
C5 C6 1.398(4)
C5 C8 1.530(4)
C6 C7 1.391(4)
C8 C9A 1.496(6)
C8 C11 1.501(7)
C8 C10 1.521(7)
C8 C10A 1.527(7)
C8 C9 1.551(7)
C8 C11A 1.559(6)
C12 C13 1.403(4)
C12 C17 1.411(4)
C13 C14 1.391(4)
C13 C18 1.514(4)
C14 C15 1.366(5)
C15 C16 1.373(5)
C16 C17 1.387(4)
C17 C21 1.535(5)
C18 C20 1.527(4)
C18 C19 1.535(4)
C21 C22 1.524(5)
C21 C23 1.532(6)
C24 C25 1.407(4)
C24 C29 1.427(4)
C25 C26 1.401(4)
C25 C30 1.515(4)
C26 C27 1.373(5)
C27 C28 1.375(5)
C28 C29 1.383(4)
C29 C33 1.509(4)
C30 C31 1.529(4)
C30 C32 1.534(4)
C33 C35 1.511(5)
C33 C34 1.524(5)
C36 C37 1.505(4)
C37 C38 1.371(5)
C37 C42 1.381(4)
C38 C39 1.397(5)
C39 C40 1.369(5)
C40 C41 1.377(5)
C40 C43 1.542(5)
C41 C42 1.399(4)
C43 C44 1.498(7)
C43 C46A 1.502(6)
C43 C45A 1.526(6)
C43 C45 1.526(7)
C43 C44A 1.529(6)
C43 C46 1.539(7)
C47 C52 1.386(5)
C47 C48 1.412(5)
C48 C49 1.386(5)
C48 C53 1.536(6)
C49 C50 1.363(6)
C50 C51 1.380(6)
C51 C52 1.401(5)
C52 C56 1.523(5)
C53 C55 1.514(7)
C53 C54 1.602(8)
C56 C58 1.521(5)
C56 C57 1.531(6)
C59 C64 1.406(4)
C59 C60 1.422(5)
C60 C61 1.392(4)
C60 C65 1.520(5)
C61 C62 1.358(5)
C62 C63 1.380(5)
C63 C64 1.400(5)
C64 C68 1.526(5)
C65 C67 1.516(5)
C65 C66 1.540(5)
C68 C70 1.522(5)
C68 C69 1.528(5)
